data_7050075
loop_
_publ_author_name
'Schultz, Madeleine'
'Sofield, Chadwick D.'
'Walter, Marc D.'
'Andersen, Richard A.'

_publ_section_title
;
 Coordination complexes of bivalent ansa-ytterbocenes: synthesis,
 structure and comparison with related unbridged ytterbocenes and
 ansa-ferrocenes
;
_journal_issue 7
_journal_name_full 'New Journal of Chemistry'
_journal_page_first 919
_journal_paper_doi 10.1039/b418550a
_journal_volume 29
_journal_year 2005
_chemical_formula_moiety 'C28 H48 Si'
_chemical_formula_sum 'C28 H48 Si'
_chemical_formula_weight 412.75
_chemical_name_systematic
;
?
;
_space_group_IT_number 14
_symmetry_cell_setting monoclinic
_symmetry_space_group_name_Hall '-P 2ybc'
_symmetry_space_group_name_H-M 'P 1 21/c 1'
_atom_sites_solution_hydrogens geom
_atom_sites_solution_primary direct
_atom_sites_solution_secondary difmap
_audit_creation_method SHELXL-97
_cell_angle_alpha 90.00
_cell_angle_beta 76.7580(10)
_cell_angle_gamma 90.00
_cell_formula_units_Z 4
_cell_length_a 9.12350(10)
_cell_length_b 16.8059(3)
_cell_length_c 18.7246(3)
_cell_measurement_reflns_used 7384
_cell_measurement_temperature 176(2)
_cell_measurement_theta_max 22.5
_cell_measurement_theta_min 2
_cell_volume 2794.68(7)
_computing_cell_refinement 'Bruker SAINT V. 6.40'
_computing_data_collection 'Bruker SMART V. 5.054D'
_computing_data_reduction 'Bruker SAINT V. 6.40'
_computing_structure_refinement 'SHELXL-97 (Sheldrick, 1997)'
_computing_structure_solution 'SHELXS-97 (Sheldrick, 1997)'
_diffrn_ambient_temperature 176(2)
_diffrn_measured_fraction_theta_full 0.994
_diffrn_measured_fraction_theta_max 0.994
_diffrn_measurement_device_type 'Bruker SMART 1K CCD'
_diffrn_measurement_method \w-scan
_diffrn_radiation_monochromator graphite
_diffrn_radiation_source 'fine-focus sealed tube'
_diffrn_radiation_type MoK\a
_diffrn_radiation_wavelength 0.71073
_diffrn_reflns_av_R_equivalents 0.0308
_diffrn_reflns_av_sigmaI/netI 0.0267
_diffrn_reflns_limit_h_max 9
_diffrn_reflns_limit_h_min -10
_diffrn_reflns_limit_k_max 18
_diffrn_reflns_limit_k_min -18
_diffrn_reflns_limit_l_max 20
_diffrn_reflns_limit_l_min -19
_diffrn_reflns_number 11363
_diffrn_reflns_theta_full 23.25
_diffrn_reflns_theta_max 23.25
_diffrn_reflns_theta_min 1.65
_exptl_absorpt_coefficient_mu 0.095
_exptl_absorpt_correction_T_max 0.988
_exptl_absorpt_correction_T_min 0.820
_exptl_absorpt_correction_type empirical
_exptl_absorpt_process_details '(Blessing, 1995)'
_exptl_crystal_colour colorless
_exptl_crystal_density_diffrn 0.981
_exptl_crystal_density_method 'not measured'
_exptl_crystal_description block
_exptl_crystal_F_000 920
_exptl_crystal_size_max 0.39
_exptl_crystal_size_mid 0.33
_exptl_crystal_size_min 0.13
_refine_diff_density_max 0.304
_refine_diff_density_min -0.223
_refine_diff_density_rms 0.041
_refine_ls_extinction_method none
_refine_ls_goodness_of_fit_ref 1.089
_refine_ls_hydrogen_treatment mixed
_refine_ls_matrix_type full
_refine_ls_number_parameters 276
_refine_ls_number_reflns 3985
_refine_ls_number_restraints 0
_refine_ls_restrained_S_all 1.089
_refine_ls_R_factor_all 0.0540
_refine_ls_R_factor_gt 0.0464
_refine_ls_shift/su_max 0.000
_refine_ls_shift/su_mean 0.000
_refine_ls_structure_factor_coef Fsqd
_refine_ls_weighting_details 'calc w=1/[\s^2^(Fo^2^)+(0.0452P)^2^+2.0080P] where P=(Fo^2^+2Fc^2^)/3'
_refine_ls_weighting_scheme calc
_refine_ls_wR_factor_gt 0.1139
_refine_ls_wR_factor_ref 0.1189
_reflns_number_gt 3501
_reflns_number_total 3985
_reflns_threshold_expression >2sigma(I)
_cod_data_source_file b418550a.txt
_cod_data_source_block anzamgm
_cod_original_sg_symbol_H-M 'P 21/c'
_cod_database_code 7050075

loop_
_symmetry_equiv_pos_as_xyz
'x, y, z'
'-x, y+1/2, -z+1/2'
'-x, -y, -z'
'x, -y-1/2, z-1/2'

loop_
_atom_site_label
_atom_site_type_symbol
_atom_site_fract_x
_atom_site_fract_y
_atom_site_fract_z
_atom_site_U_iso_or_equiv
_atom_site_adp_type
_atom_site_occupancy
_atom_site_symmetry_multiplicity
_atom_site_calc_flag
_atom_site_refinement_flags
_atom_site_disorder_assembly
_atom_site_disorder_group
C1 C -0.0417(2) 0.53536(12) 0.27014(11) 0.0242(5) Uani 1 1 d . . .
H1 H -0.0737 0.5329 0.2226 0.029 Uiso 1 1 calc R . .
C2 C -0.1267(2) 0.47611(12) 0.32410(11) 0.0258(5) Uani 1 1 d . . .
C3 C -0.1915(2) 0.51595(12) 0.38597(11) 0.0290(5) Uani 1 1 d . . .
H3 H -0.2471 0.4915 0.4296 0.035 Uiso 1 1 calc R . .
C4 C -0.1649(2) 0.60096(12) 0.37712(11) 0.0265(5) Uani 1 1 d . . .
C5 C -0.0841(2) 0.61346(12) 0.30796(11) 0.0248(5) Uani 1 1 d . . .
H5 H -0.0580 0.6642 0.2865 0.030 Uiso 1 1 calc R . .
C6 C -0.1423(2) 0.38756(12) 0.31030(11) 0.0305(5) Uani 1 1 d . . .
C7 C -0.0127(3) 0.34070(14) 0.32967(15) 0.0476(7) Uani 1 1 d . . .
H7A H 0.0834 0.3606 0.3005 0.071 Uiso 1 1 calc R . .
H7B H -0.0232 0.2842 0.3189 0.071 Uiso 1 1 calc R . .
H7C H -0.0155 0.3473 0.3820 0.071 Uiso 1 1 calc R . .
C8 C -0.1448(3) 0.37274(14) 0.23007(13) 0.0433(6) Uani 1 1 d . . .
H8A H -0.2287 0.4021 0.2180 0.065 Uiso 1 1 calc R . .
H8B H -0.1575 0.3157 0.2223 0.065 Uiso 1 1 calc R . .
H8C H -0.0498 0.3909 0.1984 0.065 Uiso 1 1 calc R . .
C9 C -0.2904(3) 0.35613(15) 0.35821(15) 0.0504(7) Uani 1 1 d . . .
H9A H -0.2894 0.3629 0.4101 0.076 Uiso 1 1 calc R . .
H9B H -0.3012 0.2996 0.3478 0.076 Uiso 1 1 calc R . .
H9C H -0.3750 0.3859 0.3474 0.076 Uiso 1 1 calc R . .
C10 C -0.2189(2) 0.66141(13) 0.43732(12) 0.0328(5) Uani 1 1 d . . .
C11 C -0.3871(3) 0.64848(16) 0.47172(15) 0.0510(7) Uani 1 1 d . . .
H11A H -0.4445 0.6529 0.4336 0.077 Uiso 1 1 calc R . .
H11B H -0.4221 0.6889 0.5095 0.077 Uiso 1 1 calc R . .
H11C H -0.4018 0.5954 0.4940 0.077 Uiso 1 1 calc R . .
C12 C -0.1290(3) 0.64969(16) 0.49630(13) 0.0511(7) Uani 1 1 d . . .
H12A H -0.1466 0.5959 0.5167 0.077 Uiso 1 1 calc R . .
H12B H -0.1615 0.6889 0.5355 0.077 Uiso 1 1 calc R . .
H12C H -0.0215 0.6568 0.4744 0.077 Uiso 1 1 calc R . .
C13 C -0.1963(3) 0.74628(14) 0.40836(13) 0.0419(6) Uani 1 1 d . . .
H13A H -0.0892 0.7555 0.3871 0.063 Uiso 1 1 calc R . .
H13B H -0.2317 0.7838 0.4487 0.063 Uiso 1 1 calc R . .
H13C H -0.2537 0.7542 0.3706 0.063 Uiso 1 1 calc R . .
C14 C 0.2430(2) 0.63099(12) 0.20487(11) 0.0236(4) Uani 1 1 d . . .
H14 H 0.2127 0.6776 0.2382 0.028 Uiso 1 1 calc R . .
C15 C 0.4072(2) 0.63583(12) 0.16676(11) 0.0257(5) Uani 1 1 d . . .
C16 C 0.4166(2) 0.63201(12) 0.09390(11) 0.0284(5) Uani 1 1 d . . .
H16 H 0.5084 0.6312 0.0576 0.034 Uiso 1 1 calc R . .
C17 C 0.2674(2) 0.62937(12) 0.07813(11) 0.0264(5) Uani 1 1 d . . .
C18 C 0.1657(2) 0.63297(11) 0.14273(11) 0.0250(5) Uani 1 1 d . . .
H18 H 0.0598 0.6363 0.1480 0.030 Uiso 1 1 calc R . .
C19 C 0.5366(2) 0.64611(14) 0.20481(12) 0.0326(5) Uani 1 1 d . . .
C20 C 0.5827(3) 0.56600(15) 0.23209(14) 0.0447(6) Uani 1 1 d . . .
H20A H 0.4961 0.5422 0.2661 0.067 Uiso 1 1 calc R . .
H20B H 0.6644 0.5743 0.2574 0.067 Uiso 1 1 calc R . .
H20C H 0.6172 0.5303 0.1902 0.067 Uiso 1 1 calc R . .
C21 C 0.4906(3) 0.70267(16) 0.27011(14) 0.0502(7) Uani 1 1 d . . .
H21A H 0.4614 0.7541 0.2531 0.075 Uiso 1 1 calc R . .
H21B H 0.5757 0.7101 0.2933 0.075 Uiso 1 1 calc R . .
H21C H 0.4053 0.6800 0.3058 0.075 Uiso 1 1 calc R . .
C22 C 0.6742(3) 0.6808(2) 0.15141(15) 0.0629(9) Uani 1 1 d . . .
H22A H 0.7085 0.6436 0.1107 0.094 Uiso 1 1 calc R . .
H22B H 0.7551 0.6894 0.1771 0.094 Uiso 1 1 calc R . .
H22C H 0.6470 0.7316 0.1322 0.094 Uiso 1 1 calc R . .
C23 C 0.2372(3) 0.62292(14) 0.00194(12) 0.0345(5) Uani 1 1 d . . .
C24 C 0.0689(3) 0.62370(17) 0.00514(14) 0.0504(7) Uani 1 1 d . . .
H24A H 0.0253 0.6737 0.0271 0.076 Uiso 1 1 calc R . .
H24B H 0.0207 0.5789 0.0350 0.076 Uiso 1 1 calc R . .
H24C H 0.0526 0.6190 -0.0446 0.076 Uiso 1 1 calc R . .
C25 C 0.3023(4) 0.5443(2) -0.03244(16) 0.0685(9) Uani 1 1 d . . .
H25A H 0.2559 0.5000 -0.0013 0.103 Uiso 1 1 calc R . .
H25B H 0.4114 0.5436 -0.0368 0.103 Uiso 1 1 calc R . .
H25C H 0.2813 0.5388 -0.0813 0.103 Uiso 1 1 calc R . .
C26 C 0.3112(4) 0.6925(2) -0.04503(15) 0.0737(10) Uani 1 1 d . . .
H26A H 0.2913 0.6883 -0.0942 0.111 Uiso 1 1 calc R . .
H26B H 0.4201 0.6914 -0.0488 0.111 Uiso 1 1 calc R . .
H26C H 0.2696 0.7427 -0.0223 0.111 Uiso 1 1 calc R . .
C27 C 0.2643(3) 0.45162(13) 0.19099(14) 0.0399(6) Uani 1 1 d . . .
H27A H 0.3526 0.4727 0.1561 0.060 Uiso 1 1 calc R . .
H27B H 0.1918 0.4311 0.1642 0.060 Uiso 1 1 calc R . .
H27C H 0.2956 0.4085 0.2195 0.060 Uiso 1 1 calc R . .
C28 C 0.2150(3) 0.52497(15) 0.34808(12) 0.0401(6) Uani 1 1 d . . .
H28A H 0.2835 0.4803 0.3490 0.060 Uiso 1 1 calc R . .
H28B H 0.1207 0.5161 0.3846 0.060 Uiso 1 1 calc R . .
H28C H 0.2619 0.5744 0.3595 0.060 Uiso 1 1 calc R . .
Si1 Si 0.17457(6) 0.53288(3) 0.25443(3) 0.02553(18) Uani 1 1 d . . .

loop_
_atom_site_aniso_label
_atom_site_aniso_U_11
_atom_site_aniso_U_22
_atom_site_aniso_U_33
_atom_site_aniso_U_23
_atom_site_aniso_U_13
_atom_site_aniso_U_12
C1 0.0248(11) 0.0250(11) 0.0227(11) 0.0007(8) -0.0054(9) -0.0012(8)
C2 0.0260(11) 0.0253(11) 0.0267(11) 0.0030(9) -0.0069(9) -0.0016(9)
C3 0.0296(12) 0.0326(12) 0.0228(11) 0.0048(9) -0.0023(9) -0.0039(9)
C4 0.0250(11) 0.0293(11) 0.0253(11) 0.0001(9) -0.0062(9) -0.0011(9)
C5 0.0234(11) 0.0229(11) 0.0281(11) 0.0029(9) -0.0062(9) -0.0011(8)
C6 0.0345(12) 0.0271(12) 0.0296(12) 0.0031(9) -0.0064(10) -0.0047(9)
C7 0.0541(16) 0.0274(13) 0.0669(18) 0.0086(12) -0.0256(14) -0.0031(11)
C8 0.0590(16) 0.0310(13) 0.0411(14) -0.0048(11) -0.0137(12) -0.0046(11)
C9 0.0521(16) 0.0338(14) 0.0569(16) -0.0012(12) 0.0052(13) -0.0166(12)
C10 0.0351(12) 0.0338(13) 0.0274(12) -0.0040(9) -0.0033(10) 0.0020(10)
C11 0.0440(15) 0.0493(16) 0.0498(16) -0.0096(13) 0.0100(12) 0.0027(12)
C12 0.0705(18) 0.0509(16) 0.0354(14) -0.0109(12) -0.0193(13) 0.0110(14)
C13 0.0522(15) 0.0340(13) 0.0385(13) -0.0074(11) -0.0088(11) 0.0011(11)
C14 0.0230(10) 0.0235(11) 0.0234(10) 0.0004(8) -0.0036(8) 0.0016(8)
C15 0.0242(11) 0.0235(11) 0.0290(12) 0.0009(9) -0.0051(9) 0.0003(9)
C16 0.0235(11) 0.0320(12) 0.0266(12) -0.0004(9) 0.0008(9) -0.0001(9)
C17 0.0293(11) 0.0242(11) 0.0254(11) 0.0005(9) -0.0055(9) 0.0005(9)
C18 0.0234(11) 0.0233(11) 0.0285(11) 0.0020(9) -0.0064(9) 0.0006(8)
C19 0.0256(11) 0.0412(13) 0.0311(12) 0.0008(10) -0.0067(9) -0.0040(10)
C20 0.0329(13) 0.0527(16) 0.0523(15) -0.0025(12) -0.0178(11) 0.0087(11)
C21 0.0497(15) 0.0536(16) 0.0547(16) -0.0171(13) -0.0275(13) 0.0038(12)
C22 0.0350(14) 0.102(2) 0.0539(17) 0.0183(16) -0.0156(13) -0.0267(15)
C23 0.0375(13) 0.0430(14) 0.0237(11) 0.0001(10) -0.0084(10) -0.0009(10)
C24 0.0500(16) 0.0689(19) 0.0372(14) 0.0002(13) -0.0204(12) 0.0006(13)
C25 0.079(2) 0.085(2) 0.0473(17) -0.0325(16) -0.0265(15) 0.0281(17)
C26 0.089(2) 0.098(3) 0.0407(16) 0.0284(16) -0.0267(16) -0.0413(19)
C27 0.0334(13) 0.0301(13) 0.0521(15) -0.0015(11) -0.0013(11) 0.0032(10)
C28 0.0337(13) 0.0514(15) 0.0372(13) 0.0147(11) -0.0124(10) -0.0040(11)
Si1 0.0243(3) 0.0248(3) 0.0268(3) 0.0031(2) -0.0042(2) 0.0008(2)

loop_
_atom_type_symbol
_atom_type_description
_atom_type_scat_dispersion_real
_atom_type_scat_dispersion_imag
_atom_type_scat_source
C C 0.0033 0.0016 'International Tables Vol C Tables 4.2.6.8 and 6.1.1.4'
H H 0.0000 0.0000 'International Tables Vol C Tables 4.2.6.8 and 6.1.1.4'
Si Si 0.0817 0.0704 'International Tables Vol C Tables 4.2.6.8 and 6.1.1.4'

loop_
_geom_angle_atom_site_label_1
_geom_angle_atom_site_label_2
_geom_angle_atom_site_label_3
_geom_angle
_geom_angle_site_symmetry_1
_geom_angle_site_symmetry_3
_geom_angle_publ_flag
C5 C1 C2 103.01(16) . . ?
C5 C1 Si1 103.61(13) . . ?
C2 C1 Si1 116.17(14) . . ?
C5 C1 H1 111.1 . . ?
C2 C1 H1 111.1 . . ?
Si1 C1 H1 111.1 . . ?
C3 C2 C1 107.77(18) . . ?
C3 C2 C6 126.17(19) . . ?
C1 C2 C6 126.01(18) . . ?
C2 C3 C4 111.16(18) . . ?
C2 C3 H3 124.4 . . ?
C4 C3 H3 124.4 . . ?
C5 C4 C3 107.59(18) . . ?
C5 C4 C10 128.47(19) . . ?
C3 C4 C10 123.92(18) . . ?
C4 C5 C1 109.97(17) . . ?
C4 C5 H5 125.0 . . ?
C1 C5 H5 125.0 . . ?
C2 C6 C8 110.43(17) . . ?
C2 C6 C7 110.81(18) . . ?
C8 C6 C7 109.6(2) . . ?
C2 C6 C9 109.96(18) . . ?
C8 C6 C9 108.02(19) . . ?
C7 C6 C9 108.0(2) . . ?
C6 C7 H7A 109.5 . . ?
C6 C7 H7B 109.5 . . ?
H7A C7 H7B 109.5 . . ?
C6 C7 H7C 109.5 . . ?
H7A C7 H7C 109.5 . . ?
H7B C7 H7C 109.5 . . ?
C6 C8 H8A 109.5 . . ?
C6 C8 H8B 109.5 . . ?
H8A C8 H8B 109.5 . . ?
C6 C8 H8C 109.5 . . ?
H8A C8 H8C 109.5 . . ?
H8B C8 H8C 109.5 . . ?
C6 C9 H9A 109.5 . . ?
C6 C9 H9B 109.5 . . ?
H9A C9 H9B 109.5 . . ?
C6 C9 H9C 109.5 . . ?
H9A C9 H9C 109.5 . . ?
H9B C9 H9C 109.5 . . ?
C4 C10 C13 111.66(18) . . ?
C4 C10 C12 108.29(18) . . ?
C13 C10 C12 109.0(2) . . ?
C4 C10 C11 109.91(18) . . ?
C13 C10 C11 108.79(19) . . ?
C12 C10 C11 109.1(2) . . ?
C10 C11 H11A 109.5 . . ?
C10 C11 H11B 109.5 . . ?
H11A C11 H11B 109.5 . . ?
C10 C11 H11C 109.5 . . ?
H11A C11 H11C 109.5 . . ?
H11B C11 H11C 109.5 . . ?
C10 C12 H12A 109.5 . . ?
C10 C12 H12B 109.5 . . ?
H12A C12 H12B 109.5 . . ?
C10 C12 H12C 109.5 . . ?
H12A C12 H12C 109.5 . . ?
H12B C12 H12C 109.5 . . ?
C10 C13 H13A 109.5 . . ?
C10 C13 H13B 109.5 . . ?
H13A C13 H13B 109.5 . . ?
C10 C13 H13C 109.5 . . ?
H13A C13 H13C 109.5 . . ?
H13B C13 H13C 109.5 . . ?
C18 C14 C15 103.05(16) . . ?
C18 C14 Si1 103.63(13) . . ?
C15 C14 Si1 116.89(14) . . ?
C18 C14 H14 110.9 . . ?
C15 C14 H14 110.9 . . ?
Si1 C14 H14 110.9 . . ?
C16 C15 C14 107.61(17) . . ?
C16 C15 C19 127.06(19) . . ?
C14 C15 C19 125.30(18) . . ?
C15 C16 C17 111.12(18) . . ?
C15 C16 H16 124.4 . . ?
C17 C16 H16 124.4 . . ?
C18 C17 C16 107.47(18) . . ?
C18 C17 C23 127.67(19) . . ?
C16 C17 C23 124.86(18) . . ?
C17 C18 C14 110.31(18) . . ?
C17 C18 H18 124.8 . . ?
C14 C18 H18 124.8 . . ?
C15 C19 C21 110.18(18) . . ?
C15 C19 C22 110.21(19) . . ?
C21 C19 C22 108.6(2) . . ?
C15 C19 C20 110.99(18) . . ?
C21 C19 C20 109.0(2) . . ?
C22 C19 C20 107.8(2) . . ?
C19 C20 H20A 109.5 . . ?
C19 C20 H20B 109.5 . . ?
H20A C20 H20B 109.5 . . ?
C19 C20 H20C 109.5 . . ?
H20A C20 H20C 109.5 . . ?
H20B C20 H20C 109.5 . . ?
C19 C21 H21A 109.5 . . ?
C19 C21 H21B 109.5 . . ?
H21A C21 H21B 109.5 . . ?
C19 C21 H21C 109.5 . . ?
H21A C21 H21C 109.5 . . ?
H21B C21 H21C 109.5 . . ?
C19 C22 H22A 109.5 . . ?
C19 C22 H22B 109.5 . . ?
H22A C22 H22B 109.5 . . ?
C19 C22 H22C 109.5 . . ?
H22A C22 H22C 109.5 . . ?
H22B C22 H22C 109.5 . . ?
C17 C23 C24 111.17(18) . . ?
C17 C23 C26 109.62(19) . . ?
C24 C23 C26 109.0(2) . . ?
C17 C23 C25 108.72(19) . . ?
C24 C23 C25 108.3(2) . . ?
C26 C23 C25 110.0(2) . . ?
C23 C24 H24A 109.5 . . ?
C23 C24 H24B 109.5 . . ?
H24A C24 H24B 109.5 . . ?
C23 C24 H24C 109.5 . . ?
H24A C24 H24C 109.5 . . ?
H24B C24 H24C 109.5 . . ?
C23 C25 H25A 109.5 . . ?
C23 C25 H25B 109.5 . . ?
H25A C25 H25B 109.5 . . ?
C23 C25 H25C 109.5 . . ?
H25A C25 H25C 109.5 . . ?
H25B C25 H25C 109.5 . . ?
C23 C26 H26A 109.5 . . ?
C23 C26 H26B 109.5 . . ?
H26A C26 H26B 109.5 . . ?
C23 C26 H26C 109.5 . . ?
H26A C26 H26C 109.5 . . ?
H26B C26 H26C 109.5 . . ?
Si1 C27 H27A 109.5 . . ?
Si1 C27 H27B 109.5 . . ?
H27A C27 H27B 109.5 . . ?
Si1 C27 H27C 109.5 . . ?
H27A C27 H27C 109.5 . . ?
H27B C27 H27C 109.5 . . ?
Si1 C28 H28A 109.5 . . ?
Si1 C28 H28B 109.5 . . ?
H28A C28 H28B 109.5 . . ?
Si1 C28 H28C 109.5 . . ?
H28A C28 H28C 109.5 . . ?
H28B C28 H28C 109.5 . . ?
C27 Si1 C28 112.97(11) . . ?
C27 Si1 C14 105.82(10) . . ?
C28 Si1 C14 113.54(10) . . ?
C27 Si1 C1 113.36(10) . . ?
C28 Si1 C1 105.80(10) . . ?
C14 Si1 C1 105.24(8) . . ?

loop_
_geom_bond_atom_site_label_1
_geom_bond_atom_site_label_2
_geom_bond_distance
_geom_bond_site_symmetry_2
_geom_bond_publ_flag
C1 C5 1.499(3) . ?
C1 C2 1.502(3) . ?
C1 Si1 1.928(2) . ?
C1 H1 1.0000 . ?
C2 C3 1.351(3) . ?
C2 C6 1.523(3) . ?
C3 C4 1.452(3) . ?
C3 H3 0.9500 . ?
C4 C5 1.352(3) . ?
C4 C10 1.514(3) . ?
C5 H5 0.9500 . ?
C6 C8 1.528(3) . ?
C6 C7 1.531(3) . ?
C6 C9 1.534(3) . ?
C7 H7A 0.9800 . ?
C7 H7B 0.9800 . ?
C7 H7C 0.9800 . ?
C8 H8A 0.9800 . ?
C8 H8B 0.9800 . ?
C8 H8C 0.9800 . ?
C9 H9A 0.9800 . ?
C9 H9B 0.9800 . ?
C9 H9C 0.9800 . ?
C10 C13 1.523(3) . ?
C10 C12 1.532(3) . ?
C10 C11 1.537(3) . ?
C11 H11A 0.9800 . ?
C11 H11B 0.9800 . ?
C11 H11C 0.9800 . ?
C12 H12A 0.9800 . ?
C12 H12B 0.9800 . ?
C12 H12C 0.9800 . ?
C13 H13A 0.9800 . ?
C13 H13B 0.9800 . ?
C13 H13C 0.9800 . ?
C14 C18 1.493(3) . ?
C14 C15 1.506(3) . ?
C14 Si1 1.925(2) . ?
C14 H14 1.0000 . ?
C15 C16 1.349(3) . ?
C15 C19 1.522(3) . ?
C16 C17 1.458(3) . ?
C16 H16 0.9500 . ?
C17 C18 1.347(3) . ?
C17 C23 1.518(3) . ?
C18 H18 0.9500 . ?
C19 C21 1.530(3) . ?
C19 C22 1.530(3) . ?
C19 C20 1.533(3) . ?
C20 H20A 0.9800 . ?
C20 H20B 0.9800 . ?
C20 H20C 0.9800 . ?
C21 H21A 0.9800 . ?
C21 H21B 0.9800 . ?
C21 H21C 0.9800 . ?
C22 H22A 0.9800 . ?
C22 H22B 0.9800 . ?
C22 H22C 0.9800 . ?
C23 C24 1.523(3) . ?
C23 C26 1.525(4) . ?
C23 C25 1.529(4) . ?
C24 H24A 0.9800 . ?
C24 H24B 0.9800 . ?
C24 H24C 0.9800 . ?
C25 H25A 0.9800 . ?
C25 H25B 0.9800 . ?
C25 H25C 0.9800 . ?
C26 H26A 0.9800 . ?
C26 H26B 0.9800 . ?
C26 H26C 0.9800 . ?
C27 Si1 1.871(2) . ?
C27 H27A 0.9800 . ?
C27 H27B 0.9800 . ?
C27 H27C 0.9800 . ?
C28 Si1 1.878(2) . ?
C28 H28A 0.9800 . ?
C28 H28B 0.9800 . ?
C28 H28C 0.9800 . ?

loop_
_geom_torsion_atom_site_label_1
_geom_torsion_atom_site_label_2
_geom_torsion_atom_site_label_3
_geom_torsion_atom_site_label_4
_geom_torsion
_geom_torsion_site_symmetry_1
_geom_torsion_site_symmetry_2
_geom_torsion_site_symmetry_3
_geom_torsion_site_symmetry_4
_geom_torsion_publ_flag
C5 C1 C2 C3 -6.3(2) . . . . ?
Si1 C1 C2 C3 106.19(17) . . . . ?
C5 C1 C2 C6 171.38(18) . . . . ?
Si1 C1 C2 C6 -76.1(2) . . . . ?
C1 C2 C3 C4 3.6(2) . . . . ?
C6 C2 C3 C4 -174.05(19) . . . . ?
C2 C3 C4 C5 0.9(2) . . . . ?
C2 C3 C4 C10 -178.09(19) . . . . ?
C3 C4 C5 C1 -5.2(2) . . . . ?
C10 C4 C5 C1 173.81(19) . . . . ?
C2 C1 C5 C4 7.1(2) . . . . ?
Si1 C1 C5 C4 -114.38(16) . . . . ?
C3 C2 C6 C8 144.4(2) . . . . ?
C1 C2 C6 C8 -32.8(3) . . . . ?
C3 C2 C6 C7 -93.9(3) . . . . ?
C1 C2 C6 C7 88.8(2) . . . . ?
C3 C2 C6 C9 25.3(3) . . . . ?
C1 C2 C6 C9 -151.9(2) . . . . ?
C5 C4 C10 C13 10.3(3) . . . . ?
C3 C4 C10 C13 -170.84(19) . . . . ?
C5 C4 C10 C12 -109.7(3) . . . . ?
C3 C4 C10 C12 69.1(3) . . . . ?
C5 C4 C10 C11 131.2(2) . . . . ?
C3 C4 C10 C11 -50.0(3) . . . . ?
C18 C14 C15 C16 -5.9(2) . . . . ?
Si1 C14 C15 C16 107.00(17) . . . . ?
C18 C14 C15 C19 172.18(19) . . . . ?
Si1 C14 C15 C19 -74.9(2) . . . . ?
C14 C15 C16 C17 3.3(2) . . . . ?
C19 C15 C16 C17 -174.71(19) . . . . ?
C15 C16 C17 C18 1.0(2) . . . . ?
C15 C16 C17 C23 -178.47(19) . . . . ?
C16 C17 C18 C14 -5.0(2) . . . . ?
C23 C17 C18 C14 174.50(19) . . . . ?
C15 C14 C18 C17 6.7(2) . . . . ?
Si1 C14 C18 C17 -115.58(16) . . . . ?
C16 C15 C19 C21 139.9(2) . . . . ?
C14 C15 C19 C21 -37.8(3) . . . . ?
C16 C15 C19 C22 20.0(3) . . . . ?
C14 C15 C19 C22 -157.7(2) . . . . ?
C16 C15 C19 C20 -99.3(3) . . . . ?
C14 C15 C19 C20 83.0(2) . . . . ?
C18 C17 C23 C24 2.0(3) . . . . ?
C16 C17 C23 C24 -178.6(2) . . . . ?
C18 C17 C23 C26 122.6(3) . . . . ?
C16 C17 C23 C26 -58.1(3) . . . . ?
C18 C17 C23 C25 -117.1(3) . . . . ?
C16 C17 C23 C25 62.2(3) . . . . ?
C18 C14 Si1 C27 69.56(15) . . . . ?
C15 C14 Si1 C27 -42.98(17) . . . . ?
C18 C14 Si1 C28 -165.97(13) . . . . ?
C15 C14 Si1 C28 81.48(17) . . . . ?
C18 C14 Si1 C1 -50.73(14) . . . . ?
C15 C14 Si1 C1 -163.27(15) . . . . ?
C5 C1 Si1 C27 -168.22(13) . . . . ?
C2 C1 Si1 C27 79.63(17) . . . . ?
C5 C1 Si1 C28 67.45(15) . . . . ?
C2 C1 Si1 C28 -44.70(17) . . . . ?
C5 C1 Si1 C14 -53.03(14) . . . . ?
C2 C1 Si1 C14 -165.19(15) . . . . ?
